data_7155442
loop_
_publ_author_name
'Ning, Yingtang'
'Fukuda, Tomoya'
'Ikeda, Hirotaka'
'Otani, Yuko'
'Kawahata, Masatoshi'
'Yamaguchi, Kentaro'
'Ohwada, Tomohiko'

_publ_section_title
;
 Revisiting secondary interactions in neighboring group participation,
 exemplified by reactivity changes of iminylium intermediates.
;
_journal_issue 6
_journal_name_full 'Organic &amp; biomolecular chemistry'
_journal_page_first 1381
_journal_page_last 1392
_journal_paper_doi 10.1039/c6ob02719a
_journal_volume 15
_journal_year 2017
_chemical_formula_sum 'C19 H18 Cl N O5 S'
_chemical_formula_weight 407.85
_space_group_crystal_system triclinic
_space_group_IT_number 2
_space_group_name_Hall '-P 1'
_space_group_name_H-M_alt 'P -1'
_symmetry_space_group_name_Hall '-P 1'
_symmetry_space_group_name_H-M 'P -1'
_atom_sites_solution_hydrogens geom
_audit_creation_method SHELXL-2014/7
_audit_update_record
;
2016-03-26 deposited with the CCDC.
2017-01-10 downloaded from the CCDC.
;
_cell_angle_alpha 72.0480(10)
_cell_angle_beta 81.2720(10)
_cell_angle_gamma 66.1780(10)
_cell_formula_units_Z 2
_cell_length_a 10.0351(11)
_cell_length_b 10.0395(11)
_cell_length_c 10.3718(11)
_cell_measurement_reflns_used 5327
_cell_measurement_temperature 100(2)
_cell_measurement_theta_max 25.678
_cell_measurement_theta_min 2.065
_cell_volume 908.92(17)
_computing_cell_refinement 'Bruker APEX2'
_computing_data_collection 'Bruker APEX2'
_computing_data_reduction 'Bruker APEX2'
_computing_molecular_graphics 'ORTEP-3 for Windows'
_computing_publication_material Yadokari-XG
_computing_structure_refinement 'SHELXL-2014/7 (Sheldrick, 2014)'
_computing_structure_solution 'SHELXT (Sheldrick, 2015)'
_diffrn_ambient_temperature 100(2)
_diffrn_detector_area_resol_mean 8.333
_diffrn_measured_fraction_theta_full 0.953
_diffrn_measured_fraction_theta_max 0.900
_diffrn_measurement_device_type 'Bruker APEX II CCD area detector'
_diffrn_measurement_method '\f and \w scans'
_diffrn_radiation_type MoK\a
_diffrn_radiation_wavelength 0.71073
_diffrn_reflns_av_R_equivalents 0.0226
_diffrn_reflns_av_unetI/netI 0.0252
_diffrn_reflns_Laue_measured_fraction_full 0.953
_diffrn_reflns_Laue_measured_fraction_max 0.900
_diffrn_reflns_limit_h_max 11
_diffrn_reflns_limit_h_min -11
_diffrn_reflns_limit_k_max 11
_diffrn_reflns_limit_k_min -12
_diffrn_reflns_limit_l_max 11
_diffrn_reflns_limit_l_min -11
_diffrn_reflns_number 7866
_diffrn_reflns_point_group_measured_fraction_full 0.953
_diffrn_reflns_point_group_measured_fraction_max 0.900
_diffrn_reflns_theta_full 25.000
_diffrn_reflns_theta_max 25.678
_diffrn_reflns_theta_min 2.065
_diffrn_source 'fine-focus sealed tube'
_exptl_absorpt_coefficient_mu 0.357
_exptl_absorpt_correction_type none
_exptl_crystal_colour colourless
_exptl_crystal_density_diffrn 1.490
_exptl_crystal_description prismatic
_exptl_crystal_F_000 424
_exptl_crystal_size_max 0.500
_exptl_crystal_size_mid 0.500
_exptl_crystal_size_min 0.400
_refine_diff_density_max 0.221
_refine_diff_density_min -0.405
_refine_diff_density_rms 0.053
_refine_ls_extinction_method none
_refine_ls_goodness_of_fit_ref 1.056
_refine_ls_hydrogen_treatment constr
_refine_ls_matrix_type full
_refine_ls_number_parameters 246
_refine_ls_number_reflns 3105
_refine_ls_number_restraints 0
_refine_ls_restrained_S_all 1.056
_refine_ls_R_factor_all 0.0297
_refine_ls_R_factor_gt 0.0275
_refine_ls_shift/su_max 0.001
_refine_ls_shift/su_mean 0.000
_refine_ls_structure_factor_coef Fsqd
_refine_ls_weighting_details 'w=1/[\s^2^(Fo^2^)+(0.0313P)^2^+0.5012P] where P=(Fo^2^+2Fc^2^)/3'
_refine_ls_weighting_scheme calc
_refine_ls_wR_factor_gt 0.0716
_refine_ls_wR_factor_ref 0.0731
_reflns_Friedel_coverage 0.000
_reflns_number_gt 2876
_reflns_number_total 3105
_reflns_threshold_expression 'I > 2\s(I)'
_cod_data_source_file c6ob02719a4.cif
_cod_data_source_block 7-COOMe-8-Cl-Ts
_cod_depositor_comments 'Adding full bibliography for 7155441--7155444.cif.'
_cod_database_code 7155442
_shelx_shelxl_version_number 2014/7
_shelx_space_group_comment
;
The symmetry employed for this shelxl refinement is uniquely defined
by the following loop, which should always be used as a source of
symmetry information in preference to the above space-group names.
They are only intended as comments.
;
_shelx_estimated_absorpt_t_min 0.842
_shelx_estimated_absorpt_t_max 0.870

loop_
_space_group_symop_operation_xyz
'x, y, z'
'-x, -y, -z'

loop_
_atom_site_label
_atom_site_type_symbol
_atom_site_fract_x
_atom_site_fract_y
_atom_site_fract_z
_atom_site_U_iso_or_equiv
_atom_site_adp_type
_atom_site_occupancy
_atom_site_site_symmetry_order
_atom_site_calc_flag
_atom_site_refinement_flags_posn
_atom_site_refinement_flags_adp
C1 C 0.05427(16) 0.18216(16) 0.23280(14) 0.0147(3) Uani 1 1 d . .
C2 C 0.02506(16) 0.13392(17) 0.11970(15) 0.0183(3) Uani 1 1 d . .
H1 H -0.0054 0.2225 0.0393 0.022 Uiso 1 1 calc R U
H2 H -0.0565 0.0986 0.1481 0.022 Uiso 1 1 calc R U
C3 C 0.15747(18) 0.00790(19) 0.08005(16) 0.0227(3) Uani 1 1 d . .
H3 H 0.1509 0.0126 -0.0156 0.027 Uiso 1 1 calc R U
H4 H 0.1584 -0.0916 0.1374 0.027 Uiso 1 1 calc R U
C4 C 0.29861(17) 0.02373(19) 0.09776(15) 0.0214(3) Uani 1 1 d . .
H5 H 0.3834 -0.0551 0.0672 0.026 Uiso 1 1 calc R U
H6 H 0.2973 0.1242 0.0427 0.026 Uiso 1 1 calc R U
C5 C 0.31036(16) 0.00638(16) 0.24555(15) 0.0160(3) Uani 1 1 d . .
C6 C 0.18531(16) 0.08319(16) 0.31521(15) 0.0142(3) Uani 1 1 d . .
C7 C 0.18894(15) 0.05619(16) 0.45611(15) 0.0137(3) Uani 1 1 d . .
C8 C 0.31542(16) -0.04440(16) 0.52611(15) 0.0148(3) Uani 1 1 d . .
C9 C 0.43910(16) -0.11655(17) 0.45407(15) 0.0172(3) Uani 1 1 d . .
H7 H 0.5258 -0.1844 0.5008 0.021 Uiso 1 1 calc R U
C10 C 0.43665(16) -0.09036(17) 0.31538(15) 0.0170(3) Uani 1 1 d . .
H8 H 0.5221 -0.1390 0.2675 0.020 Uiso 1 1 calc R U
C11 C -0.24543(16) 0.53049(16) 0.37036(15) 0.0176(3) Uani 1 1 d . .
C12 C -0.18123(16) 0.60078(17) 0.42293(16) 0.0193(3) Uani 1 1 d . .
H9 H -0.1367 0.6658 0.3645 0.023 Uiso 1 1 calc R U
C13 C -0.18324(16) 0.57437(17) 0.56223(16) 0.0204(3) Uani 1 1 d . .
H10 H -0.1400 0.6224 0.5993 0.024 Uiso 1 1 calc R U
C14 C -0.24747(17) 0.47888(17) 0.64881(16) 0.0205(3) Uani 1 1 d . .
C15 C -0.31470(17) 0.41281(18) 0.59289(16) 0.0217(3) Uani 1 1 d . .
H11 H -0.3618 0.3501 0.6510 0.026 Uiso 1 1 calc R U
C16 C -0.31374(16) 0.43730(17) 0.45410(16) 0.0202(3) Uani 1 1 d . .
H12 H -0.3589 0.3913 0.4166 0.024 Uiso 1 1 calc R U
C17 C -0.2396(2) 0.4434(2) 0.79982(17) 0.0316(4) Uani 1 1 d . .
H13 H -0.2502 0.5344 0.8237 0.047 Uiso 1 1 calc R U
H14 H -0.1453 0.3631 0.8297 0.047 Uiso 1 1 calc R U
H15 H -0.3182 0.4096 0.8445 0.047 Uiso 1 1 calc R U
C18 C 0.32359(15) -0.07730(17) 0.67608(15) 0.0167(3) Uani 1 1 d . .
C19 C 0.4230(2) -0.2692(2) 0.87422(17) 0.0345(4) Uani 1 1 d . .
H16 H 0.3282 -0.2301 0.9201 0.052 Uiso 1 1 calc R U
H17 H 0.4888 -0.2280 0.8936 0.052 Uiso 1 1 calc R U
H18 H 0.4647 -0.3799 0.9070 0.052 Uiso 1 1 calc R U
N1 N -0.02203(13) 0.30706(14) 0.26143(12) 0.0176(3) Uani 1 1 d . .
O1 O -0.15267(11) 0.38445(12) 0.18089(11) 0.0207(2) Uani 1 1 d . .
O2 O -0.14337(14) 0.63798(13) 0.13394(12) 0.0305(3) Uani 1 1 d . .
O3 O -0.37243(13) 0.60047(14) 0.14082(12) 0.0314(3) Uani 1 1 d . .
O4 O 0.26877(12) 0.01255(12) 0.74180(11) 0.0220(3) Uani 1 1 d . .
O5 O 0.40399(12) -0.22431(12) 0.72945(11) 0.0251(3) Uani 1 1 d . .
S1 S -0.23318(4) 0.55450(4) 0.19490(4) 0.02128(12) Uani 1 1 d . .
Cl1 Cl 0.03154(4) 0.13654(4) 0.54686(3) 0.01579(11) Uani 1 1 d . .

loop_
_atom_site_aniso_label
_atom_site_aniso_U_11
_atom_site_aniso_U_22
_atom_site_aniso_U_33
_atom_site_aniso_U_23
_atom_site_aniso_U_13
_atom_site_aniso_U_12
C1 0.0150(7) 0.0167(7) 0.0128(7) -0.0028(6) 0.0009(6) -0.0077(6)
C2 0.0193(8) 0.0209(8) 0.0148(7) -0.0052(6) -0.0020(6) -0.0071(6)
C3 0.0261(8) 0.0244(8) 0.0181(8) -0.0107(7) -0.0020(6) -0.0062(7)
C4 0.0206(8) 0.0244(8) 0.0155(8) -0.0070(6) 0.0024(6) -0.0047(7)
C5 0.0187(7) 0.0135(7) 0.0167(8) -0.0038(6) 0.0014(6) -0.0079(6)
C6 0.0163(7) 0.0122(7) 0.0152(7) -0.0033(6) -0.0005(6) -0.0070(6)
C7 0.0148(7) 0.0119(7) 0.0163(7) -0.0051(6) 0.0018(6) -0.0068(6)
C8 0.0166(7) 0.0132(7) 0.0160(8) -0.0032(6) -0.0012(6) -0.0073(6)
C9 0.0148(7) 0.0150(7) 0.0208(8) -0.0039(6) -0.0030(6) -0.0046(6)
C10 0.0151(7) 0.0166(7) 0.0186(8) -0.0063(6) 0.0027(6) -0.0056(6)
C11 0.0147(7) 0.0132(7) 0.0195(8) -0.0043(6) -0.0031(6) 0.0008(6)
C12 0.0168(7) 0.0141(7) 0.0242(8) -0.0037(6) -0.0009(6) -0.0042(6)
C13 0.0191(8) 0.0172(8) 0.0250(9) -0.0077(6) -0.0036(6) -0.0047(6)
C14 0.0171(8) 0.0172(8) 0.0210(8) -0.0056(6) -0.0014(6) 0.0001(6)
C15 0.0176(8) 0.0194(8) 0.0248(9) -0.0028(7) 0.0017(6) -0.0070(6)
C16 0.0170(8) 0.0188(8) 0.0257(9) -0.0073(7) -0.0036(6) -0.0056(6)
C17 0.0373(10) 0.0321(10) 0.0210(9) -0.0058(8) -0.0021(7) -0.0096(8)
C18 0.0133(7) 0.0187(8) 0.0185(8) -0.0038(6) -0.0023(6) -0.0067(6)
C19 0.0414(11) 0.0315(10) 0.0154(8) -0.0027(7) -0.0091(7) 0.0015(8)
N1 0.0155(6) 0.0176(7) 0.0165(6) -0.0027(5) -0.0068(5) -0.0023(5)
O1 0.0184(5) 0.0190(6) 0.0204(6) -0.0063(5) -0.0082(4) 0.0005(4)
O2 0.0422(7) 0.0207(6) 0.0218(6) -0.0002(5) 0.0018(5) -0.0104(5)
O3 0.0273(6) 0.0286(7) 0.0265(6) -0.0084(5) -0.0138(5) 0.0062(5)
O4 0.0247(6) 0.0226(6) 0.0178(6) -0.0082(5) -0.0015(4) -0.0060(5)
O5 0.0308(6) 0.0206(6) 0.0149(6) -0.0030(5) -0.0063(5) -0.0004(5)
S1 0.0230(2) 0.0157(2) 0.0174(2) -0.00255(15) -0.00527(15) 0.00052(16)
Cl1 0.01383(18) 0.01769(19) 0.01533(19) -0.00664(14) 0.00118(13) -0.00449(14)

loop_
_atom_type_symbol
_atom_type_description
_atom_type_scat_dispersion_real
_atom_type_scat_dispersion_imag
_atom_type_scat_source
C C 0.0033 0.0016 'International Tables Vol C Tables 4.2.6.8 and 6.1.1.4'
H H 0.0000 0.0000 'International Tables Vol C Tables 4.2.6.8 and 6.1.1.4'
N N 0.0061 0.0033 'International Tables Vol C Tables 4.2.6.8 and 6.1.1.4'
O O 0.0106 0.0060 'International Tables Vol C Tables 4.2.6.8 and 6.1.1.4'
S S 0.1246 0.1234 'International Tables Vol C Tables 4.2.6.8 and 6.1.1.4'
Cl Cl 0.1484 0.1585 'International Tables Vol C Tables 4.2.6.8 and 6.1.1.4'

loop_
_geom_angle_atom_site_label_1
_geom_angle_atom_site_label_2
_geom_angle_atom_site_label_3
_geom_angle
N1 C1 C6 115.80(13)
N1 C1 C2 125.06(13)
C6 C1 C2 119.06(12)
C1 C2 C3 112.94(13)
C1 C2 H1 109.0
C3 C2 H1 109.0
C1 C2 H2 109.0
C3 C2 H2 109.0
H1 C2 H2 107.8
C2 C3 C4 110.63(13)
C2 C3 H3 109.5
C4 C3 H3 109.5
C2 C3 H4 109.5
C4 C3 H4 109.5
H3 C3 H4 108.1
C5 C4 C3 108.38(12)
C5 C4 H5 110.0
C3 C4 H5 110.0
C5 C4 H6 110.0
C3 C4 H6 110.0
H5 C4 H6 108.4
C10 C5 C6 119.89(14)
C10 C5 C4 121.88(13)
C6 C5 C4 118.08(13)
C7 C6 C5 119.15(13)
C7 C6 C1 124.57(13)
C5 C6 C1 116.19(13)
C8 C7 C6 120.54(13)
C8 C7 Cl1 119.19(11)
C6 C7 Cl1 120.08(11)
C9 C8 C7 119.16(14)
C9 C8 C18 118.57(13)
C7 C8 C18 122.26(13)
C10 C9 C8 120.70(14)
C10 C9 H7 119.7
C8 C9 H7 119.7
C9 C10 C5 120.53(14)
C9 C10 H8 119.7
C5 C10 H8 119.7
C12 C11 C16 121.48(15)
C12 C11 S1 118.75(12)
C16 C11 S1 119.72(12)
C13 C12 C11 118.72(14)
C13 C12 H9 120.6
C11 C12 H9 120.6
C12 C13 C14 121.18(14)
C12 C13 H10 119.4
C14 C13 H10 119.4
C13 C14 C15 118.84(15)
C13 C14 C17 120.34(15)
C15 C14 C17 120.78(15)
C16 C15 C14 120.94(15)
C16 C15 H11 119.5
C14 C15 H11 119.5
C15 C16 C11 118.79(14)
C15 C16 H12 120.6
C11 C16 H12 120.6
C14 C17 H13 109.5
C14 C17 H14 109.5
H13 C17 H14 109.5
C14 C17 H15 109.5
H13 C17 H15 109.5
H14 C17 H15 109.5
O4 C18 O5 123.64(14)
O4 C18 C8 126.22(14)
O5 C18 C8 110.13(12)
O5 C19 H16 109.5
O5 C19 H17 109.5
H16 C19 H17 109.5
O5 C19 H18 109.5
H16 C19 H18 109.5
H17 C19 H18 109.5
C1 N1 O1 109.16(11)
N1 O1 S1 109.27(8)
C18 O5 C19 115.25(12)
O2 S1 O3 119.51(8)
O2 S1 O1 109.40(7)
O3 S1 O1 102.18(7)
O2 S1 C11 109.08(7)
O3 S1 C11 111.63(7)
O1 S1 C11 103.68(6)

loop_
_geom_bond_atom_site_label_1
_geom_bond_atom_site_label_2
_geom_bond_distance
C1 N1 1.277(2)
C1 C6 1.486(2)
C1 C2 1.505(2)
C2 C3 1.527(2)
C2 H1 0.9900
C2 H2 0.9900
C3 C4 1.531(2)
C3 H3 0.9900
C3 H4 0.9900
C4 C5 1.506(2)
C4 H5 0.9900
C4 H6 0.9900
C5 C10 1.387(2)
C5 C6 1.406(2)
C6 C7 1.405(2)
C7 C8 1.397(2)
C7 Cl1 1.7376(14)
C8 C9 1.396(2)
C8 C18 1.495(2)
C9 C10 1.382(2)
C9 H7 0.9500
C10 H8 0.9500
C11 C12 1.386(2)
C11 C16 1.391(2)
C11 S1 1.7523(16)
C12 C13 1.385(2)
C12 H9 0.9500
C13 C14 1.391(2)
C13 H10 0.9500
C14 C15 1.396(2)
C14 C17 1.502(2)
C15 C16 1.383(2)
C15 H11 0.9500
C16 H12 0.9500
C17 H13 0.9800
C17 H14 0.9800
C17 H15 0.9800
C18 O4 1.2022(19)
C18 O5 1.3438(19)
C19 O5 1.4471(19)
C19 H16 0.9800
C19 H17 0.9800
C19 H18 0.9800
N1 O1 1.4593(15)
O1 S1 1.6098(11)
O2 S1 1.4231(13)
O3 S1 1.4275(12)

loop_
_geom_torsion_atom_site_label_1
_geom_torsion_atom_site_label_2
_geom_torsion_atom_site_label_3
_geom_torsion_atom_site_label_4
_geom_torsion
N1 C1 C2 C3 161.19(14)
C6 C1 C2 C3 -15.51(19)
C1 C2 C3 C4 -33.03(18)
C2 C3 C4 C5 62.71(17)
C3 C4 C5 C10 130.75(15)
C3 C4 C5 C6 -44.69(18)
C10 C5 C6 C7 -2.3(2)
C4 C5 C6 C7 173.24(13)
C10 C5 C6 C1 -178.88(13)
C4 C5 C6 C1 -3.34(19)
N1 C1 C6 C7 42.3(2)
C2 C1 C6 C7 -140.66(14)
N1 C1 C6 C5 -141.29(14)
C2 C1 C6 C5 35.71(19)
C5 C6 C7 C8 0.6(2)
C1 C6 C7 C8 176.92(13)
C5 C6 C7 Cl1 -174.33(11)
C1 C6 C7 Cl1 1.94(19)
C6 C7 C8 C9 0.8(2)
Cl1 C7 C8 C9 175.82(10)
C6 C7 C8 C18 -179.51(12)
Cl1 C7 C8 C18 -4.49(19)
C7 C8 C9 C10 -0.6(2)
C18 C8 C9 C10 179.67(13)
C8 C9 C10 C5 -1.0(2)
C6 C5 C10 C9 2.5(2)
C4 C5 C10 C9 -172.85(14)
C16 C11 C12 C13 1.3(2)
S1 C11 C12 C13 -176.13(11)
C11 C12 C13 C14 0.3(2)
C12 C13 C14 C15 -2.0(2)
C12 C13 C14 C17 175.84(15)
C13 C14 C15 C16 2.1(2)
C17 C14 C15 C16 -175.69(15)
C14 C15 C16 C11 -0.6(2)
C12 C11 C16 C15 -1.2(2)
S1 C11 C16 C15 176.24(11)
C9 C8 C18 O4 141.23(15)
C7 C8 C18 O4 -38.5(2)
C9 C8 C18 O5 -38.02(18)
C7 C8 C18 O5 142.30(14)
C6 C1 N1 O1 -174.96(11)
C2 C1 N1 O1 8.24(19)
C1 N1 O1 S1 -169.30(10)
O4 C18 O5 C19 -0.8(2)
C8 C18 O5 C19 178.48(14)
N1 O1 S1 O2 66.19(10)
N1 O1 S1 O3 -166.21(9)
N1 O1 S1 C11 -50.06(10)
C12 C11 S1 O2 4.89(14)
C16 C11 S1 O2 -172.60(12)
C12 C11 S1 O3 -129.36(12)
C16 C11 S1 O3 53.15(14)
C12 C11 S1 O1 121.37(12)
C16 C11 S1 O1 -56.12(13)
